data_7158961
loop_
_publ_author_name
'Ge, Zhan-Peng'
'Zhou, Bin'
'Zimbres, Flavia M.'
'Haney, Reagan S.'
'Liu, Qun-Fang'
'Wu, Yan'
'Cassera , Maria B.'
'Zhao, Jin-Xin'
'Yue, Jian-Min'

_publ_section_title
;
 Cephalotane-type C20 Diterpenoids from Cephalotaxus fortunei var. alpina
;
_journal_name_full 'Organic &amp; Biomolecular Chemistry'
_journal_paper_doi 10.1039/D2OB01748B
_journal_year 2022
_chemical_formula_moiety '0.5(C46 H76 B2 F6 O6 Si2)'
_chemical_formula_sum 'C23 H38 B F3 O3 Si'
_chemical_formula_weight 458.43
_space_group_crystal_system monoclinic
_space_group_IT_number 11
_space_group_name_Hall '-P 2yb'
_space_group_name_H-M_alt 'P 1 21/m 1'
_atom_sites_solution_hydrogens mixed
_audit_creation_date 2022-06-02
_audit_creation_method
;
Olex2 1.5
(compiled 2022.04.07 svn.rca3783a0 for OlexSys, GUI svn.r6498)
;
_audit_update_record
;
2022-09-04 deposited with the CCDC.	2022-10-27 downloaded from the CCDC.
;
_cell_angle_alpha 90
_cell_angle_beta 104.951(10)
_cell_angle_gamma 90
_cell_formula_units_Z 2
_cell_length_a 11.691(4)
_cell_length_b 9.567(4)
_cell_length_c 12.612(5)
_cell_measurement_reflns_used 8023
_cell_measurement_temperature 296.15
_cell_measurement_theta_max 22.59
_cell_measurement_theta_min 2.71
_cell_volume 1362.9(9)
_computing_molecular_graphics 'Olex2 1.5 (Dolomanov et al., 2009)'
_computing_publication_material 'Olex2 1.5 (Dolomanov et al., 2009)'
_computing_structure_refinement 'SHELXL 2014/7 (Sheldrick, 2015)'
_computing_structure_solution 'SHELXT 2018/2 (Sheldrick, 2018)'
_diffrn_ambient_temperature 296.15
_diffrn_measured_fraction_theta_full 0.995
_diffrn_measured_fraction_theta_max 0.987
_diffrn_measurement_device_type 'CCD area detector'
_diffrn_measurement_method 'phi and omega scans'
_diffrn_radiation_type MoK\a
_diffrn_radiation_wavelength 0.71073
_diffrn_reflns_av_R_equivalents 0.0626
_diffrn_reflns_av_unetI/netI 0.0445
_diffrn_reflns_Laue_measured_fraction_full 0.995
_diffrn_reflns_Laue_measured_fraction_max 0.987
_diffrn_reflns_limit_h_max 15
_diffrn_reflns_limit_h_min -15
_diffrn_reflns_limit_k_max 12
_diffrn_reflns_limit_k_min -12
_diffrn_reflns_limit_l_max 16
_diffrn_reflns_limit_l_min -16
_diffrn_reflns_number 31018
_diffrn_reflns_point_group_measured_fraction_full 0.995
_diffrn_reflns_point_group_measured_fraction_max 0.987
_diffrn_reflns_theta_full 25.242
_diffrn_reflns_theta_max 27.594
_diffrn_reflns_theta_min 2.707
_diffrn_source_current 1.0
_diffrn_source_power 0.05
_diffrn_source_voltage 50.0
_exptl_absorpt_coefficient_mu 0.126
_exptl_absorpt_correction_T_max 0.7456
_exptl_absorpt_correction_T_min 0.6741
_exptl_absorpt_correction_type multi-scan
_exptl_absorpt_process_details
;
SADABS-2014/5 (Bruker,2014/5) was used for absorption correction.
wR2(int) was 0.1194 before and 0.0643 after correction.
The Ratio of minimum to maximum transmission is 0.9041.
The \l/2 correction factor is Not present.
;
_exptl_crystal_colour colourless
_exptl_crystal_colour_primary colourless
_exptl_crystal_density_diffrn 1.117
_exptl_crystal_description block
_exptl_crystal_F_000 492
_exptl_crystal_size_max 0.6
_exptl_crystal_size_mid 0.5
_exptl_crystal_size_min 0.4
_refine_diff_density_max 0.292
_refine_diff_density_min -0.251
_refine_diff_density_rms 0.055
_refine_ls_extinction_method none
_refine_ls_goodness_of_fit_ref 1.029
_refine_ls_hydrogen_treatment constr
_refine_ls_matrix_type full
_refine_ls_number_parameters 264
_refine_ls_number_reflns 3313
_refine_ls_number_restraints 78
_refine_ls_restrained_S_all 1.067
_refine_ls_R_factor_all 0.1495
_refine_ls_R_factor_gt 0.0803
_refine_ls_shift/su_max 0.007
_refine_ls_shift/su_mean 0.000
_refine_ls_structure_factor_coef Fsqd
_refine_ls_weighting_details 'w=1/[\s^2^(Fo^2^)+(0.1559P)^2^+0.1543P] where P=(Fo^2^+2Fc^2^)/3'
_refine_ls_weighting_scheme calc
_refine_ls_wR_factor_gt 0.2282
_refine_ls_wR_factor_ref 0.2785
_reflns_Friedel_coverage 0.000
_reflns_number_gt 1674
_reflns_number_total 3313
_reflns_threshold_expression 'I > 2\s(I)'
_cod_data_source_file d2ob01748b2.cif
_cod_data_source_block b220519a_0m
_cod_original_cell_volume 1363.0(9)
_cod_database_code 7158961
_shelx_shelxl_version_number 2014/7
_shelx_space_group_comment
;
The symmetry employed for this shelxl refinement is uniquely defined
by the following loop, which should always be used as a source of
symmetry information in preference to the above space-group names.
They are only intended as comments.
;
_shelx_estimated_absorpt_t_max 0.951
_shelx_estimated_absorpt_t_min 0.928
_olex2_refinement_description
;
1. Fixed Uiso
 At 1.2 times of:
  All C(H) groups, All C(H,H) groups
 At 1.5 times of:
  All C(H,H,H) groups
2. Restrained distances
 C9-C8 \\sim C8-C10 \\sim C12-C11 \\sim C13-C11 \\sim C16-C14 \\sim C15-C14
 with sigma of 0.02
3. Uiso/Uaniso restraints and constraints
C11 \\sim C13 \\sim C12: within 2A with sigma of 0.01 and sigma for terminal
atoms of 0.02 within 2A
C9 \\sim C8 \\sim C10: within 2A with sigma of 0.01 and sigma for terminal
atoms of 0.02 within 2A
C14 \\sim C15 \\sim C16: within 2A with sigma of 0.01 and sigma for terminal
atoms of 0.02 within 2A
4. Rigid body (RIGU) restrains
 C9, C8, C10
 with sigma for 1-2 distances of 0.01 and sigma for 1-3 distances of 0.02
 C11, C13, C12
 with sigma for 1-2 distances of 0.01 and sigma for 1-3 distances of 0.02
 C14, C15, C16
 with sigma for 1-2 distances of 0.01 and sigma for 1-3 distances of 0.02
5. Others
 Fixed Sof: Si1(0.5) O3(0.5) O2(0.5) F2(0.5) F1(0.5) C17(0.5) C7(0.5) C21(0.5)
 C14(0.5) H14(0.5) C22(0.5) H22A(0.5) H22B(0.5) H22C(0.5) C15(0.5) H15A(0.5)
 H15B(0.5) H15C(0.5) C20(0.5) H20A(0.5) H20B(0.5) C19(0.5) H19A(0.5) H19B(0.5)
 H19C(0.5) C16(0.5) H16A(0.5) H16B(0.5) H16C(0.5) C8(0.5) H8(0.5) C9(0.5)
 H9A(0.5) H9B(0.5) H9C(0.5) C10(0.5) H10A(0.5) H10B(0.5) H10C(0.5) C23(0.5)
 H23A(0.5) H23B(0.5) H23C(0.5) C18(0.5) H18A(0.5) H18B(0.5) H18C(0.5) C11(0.5)
 H11(0.5) C13(0.5) H13A(0.5) H13B(0.5) H13C(0.5) C12(0.5) H12A(0.5) H12B(0.5)
 H12C(0.5) F3(0.5)
 Fixed Z: C17(0.42313)
6.a Riding coordinates:
 C12(H12A,H12B,H12C)
6.b Ternary CH refined with riding coordinates:
 C14(H14), C8(H8), C11(H11)
6.c Secondary CH2 refined with riding coordinates:
 C20(H20A,H20B)
6.d Aromatic/amide H refined with riding coordinates:
 C6(H6), C4(H4), C3(H3)
6.e Idealised Me refined as rotating group:
 C22(H22A,H22B,H22C), C15(H15A,H15B,H15C), C19(H19A,H19B,H19C), C16(H16A,H16B,
 H16C), C9(H9A,H9B,H9C), C10(H10A,H10B,H10C), C23(H23A,H23B,H23C), C18(H18A,
 H18B,H18C), C13(H13A,H13B,H13C)
;
_olex2_submission_special_instructions 'No special instructions were received'

loop_
_space_group_symop_operation_xyz
'x, y, z'
'-x, y+1/2, -z'
'-x, -y, -z'
'x, -y-1/2, z'

loop_
_atom_site_label
_atom_site_type_symbol
_atom_site_fract_x
_atom_site_fract_y
_atom_site_fract_z
_atom_site_U_iso_or_equiv
_atom_site_adp_type
_atom_site_occupancy
_atom_site_site_symmetry_order
_atom_site_calc_flag
_atom_site_refinement_flags_posn
_atom_site_refinement_flags_adp
_atom_site_refinement_flags_occupancy
_atom_site_disorder_assembly
_atom_site_disorder_group
Si1 Si 0.12676(12) 0.743(2) 0.80741(12) 0.0935(15) Uani 0.5 1 d . . P A -1
O3 O 0.5762(3) 0.763(11) 0.5352(2) 0.095(10) Uani 0.5 1 d . . P A -1
O1 O 0.2690(2) 0.7500 0.8631(2) 0.1164(12) Uani 1 2 d S T P . .
O2 O 0.3667(4) 0.749(3) 0.4907(2) 0.1153(15) Uani 0.5 1 d . . P A -1
F2 F 0.430(2) 0.6376(14) 1.0662(13) 0.140(3) Uani 0.5 1 d . . P A -1
C5 C 0.4750(3) 0.7500 0.6878(2) 0.0684(9) Uani 1 2 d S T P A .
C1 C 0.3691(3) 0.7500 0.8293(3) 0.0745(9) Uani 1 2 d S T P A .
C6 C 0.3700(3) 0.7500 0.7200(2) 0.0737(9) Uani 1 2 d S T P . .
H6 H 0.2984 0.7500 0.6665 0.088 Uiso 1 2 calc R U P A .
C4 C 0.5794(3) 0.7500 0.7682(3) 0.0961(12) Uani 1 2 d S T P . .
H4 H 0.6509 0.7500 0.7487 0.115 Uiso 1 2 calc R U P A .
F1 F 0.5828(4) 0.786(3) 1.0908(2) 0.205(10) Uani 0.5 1 d . . P A -1
C2 C 0.4759(3) 0.7500 0.9082(3) 0.0879(11) Uani 1 2 d S T P . .
C3 C 0.5799(4) 0.7500 0.8768(3) 0.1100(15) Uani 1 2 d S T P A .
H3 H 0.6517 0.7500 0.9301 0.132 Uiso 1 2 calc R U P . .
B1 B 0.4722(4) 0.7500 0.5627(3) 0.0778(11) Uani 1 2 d S T P . .
C17 C 0.5821(6) 0.765(6) 0.4231 0.107(8) Uani 0.5 1 d . . P A -1
C7 C 0.4787(6) 0.738(5) 1.0300(6) 0.131(5) Uani 0.5 1 d . . P A -1
C21 C 0.3529(8) 0.7220(18) 0.3726(4) 0.108(5) Uani 0.5 1 d . . P A -1
C14 C 0.0596(5) 0.734(3) 0.9259(6) 0.148(4) Uani 0.5 1 d D U P A -1
H14 H 0.0873 0.6420 0.9554 0.177 Uiso 0.5 1 calc R U P A -1
C22 C 0.2568(14) 0.616(2) 0.3348(12) 0.170(6) Uani 0.5 1 d . . P A -1
H22A H 0.2812 0.5286 0.3706 0.255 Uiso 0.5 1 calc R U P A -1
H22B H 0.2414 0.6044 0.2568 0.255 Uiso 0.5 1 calc R U P A -1
H22C H 0.1862 0.6479 0.3527 0.255 Uiso 0.5 1 calc R U P A -1
C15 C -0.0698(6) 0.713(2) 0.9007(8) 0.183(7) Uani 0.5 1 d D U P A -1
H15A H -0.1089 0.7824 0.8489 0.274 Uiso 0.5 1 calc R U P A -1
H15B H -0.0954 0.7213 0.9669 0.274 Uiso 0.5 1 calc R U P A -1
H15C H -0.0891 0.6216 0.8699 0.274 Uiso 0.5 1 calc R U P A -1
C20 C 0.4705(9) 0.6768(7) 0.3540(5) 0.119(3) Uani 0.5 1 d . . P A -1
H20A H 0.4665 0.6856 0.2765 0.143 Uiso 0.5 1 calc R U P A -1
H20B H 0.4830 0.5788 0.3734 0.143 Uiso 0.5 1 calc R U P A -1
C19 C 0.6864(11) 0.6472(16) 0.4174(12) 0.152(5) Uani 0.5 1 d . . P A -1
H19A H 0.7615 0.6779 0.4624 0.229 Uiso 0.5 1 calc R U P A -1
H19B H 0.6912 0.6376 0.3428 0.229 Uiso 0.5 1 calc R U P A -1
H19C H 0.6664 0.5586 0.4435 0.229 Uiso 0.5 1 calc R U P A -1
C16 C 0.1151(8) 0.8221(13) 1.0191(7) 0.190(5) Uani 0.5 1 d D U P A -1
H16A H 0.1956 0.7930 1.0485 0.284 Uiso 0.5 1 calc R U P A -1
H16B H 0.0727 0.8135 1.0746 0.284 Uiso 0.5 1 calc R U P A -1
H16C H 0.1136 0.9177 0.9957 0.284 Uiso 0.5 1 calc R U P A -1
C8 C 0.0654(15) 0.8712(18) 0.7104(11) 0.199(6) Uani 0.5 1 d D U P A -1
H8 H -0.0189 0.8669 0.7083 0.239 Uiso 0.5 1 calc R U P A -1
C9 C 0.0631(15) 0.884(2) 0.5961(10) 0.290(8) Uani 0.5 1 d D U P A -1
H9A H 0.1279 0.8324 0.5817 0.435 Uiso 0.5 1 calc R U P A -1
H9B H 0.0700 0.9806 0.5784 0.435 Uiso 0.5 1 calc R U P A -1
H9C H -0.0103 0.8473 0.5519 0.435 Uiso 0.5 1 calc R U P A -1
C10 C 0.0926(18) 1.019(2) 0.7309(15) 0.230(7) Uani 0.5 1 d D U P A -1
H10A H 0.0621 1.0499 0.7907 0.345 Uiso 0.5 1 calc R U P A -1
H10B H 0.0567 1.0716 0.6663 0.345 Uiso 0.5 1 calc R U P A -1
H10C H 0.1768 1.0317 0.7494 0.345 Uiso 0.5 1 calc R U P A -1
C23 C 0.3144(14) 0.8701(18) 0.3229(13) 0.144(5) Uani 0.5 1 d . . P A -1
H23A H 0.2401 0.8953 0.3368 0.215 Uiso 0.5 1 calc R U P A -1
H23B H 0.3060 0.8682 0.2452 0.215 Uiso 0.5 1 calc R U P A -1
H23C H 0.3734 0.9377 0.3563 0.215 Uiso 0.5 1 calc R U P A -1
C18 C 0.6039(12) 0.8893(12) 0.3914(9) 0.146(4) Uani 0.5 1 d . . P A -1
H18A H 0.5331 0.9447 0.3775 0.219 Uiso 0.5 1 calc R U P A -1
H18B H 0.6301 0.8822 0.3255 0.219 Uiso 0.5 1 calc R U P A -1
H18C H 0.6645 0.9328 0.4479 0.219 Uiso 0.5 1 calc R U P A -1
C11 C 0.1137(14) 0.5692(18) 0.7385(16) 0.216(7) Uani 0.5 1 d D U P A -1
H11 H 0.1532 0.5773 0.6790 0.259 Uiso 0.5 1 calc R U P A -1
C13 C 0.1791(15) 0.4577(12) 0.8157(13) 0.224(6) Uani 0.5 1 d D U P A -1
H13A H 0.2628 0.4724 0.8292 0.336 Uiso 0.5 1 calc R U P A -1
H13B H 0.1590 0.3673 0.7832 0.336 Uiso 0.5 1 calc R U P A -1
H13C H 0.1569 0.4626 0.8838 0.336 Uiso 0.5 1 calc R U P A -1
C12 C -0.0125(16) 0.534(3) 0.6865(18) 0.297(8) Uani 0.5 1 d D U P A -1
H12A H -0.0411 0.4746 0.7352 0.445 Uiso 0.5 1 d R U P A -1
H12B H -0.0193 0.4869 0.6181 0.445 Uiso 0.5 1 d R U P A -1
H12C H -0.0585 0.6186 0.6738 0.445 Uiso 0.5 1 d R U P A -1
F3 F 0.415(2) 0.858(2) 1.0441(13) 0.197(9) Uani 0.5 1 d . . P A -1

loop_
_atom_site_aniso_label
_atom_site_aniso_U_11
_atom_site_aniso_U_22
_atom_site_aniso_U_33
_atom_site_aniso_U_23
_atom_site_aniso_U_13
_atom_site_aniso_U_12
Si1 0.0781(8) 0.123(4) 0.0844(10) 0.018(5) 0.0305(7) 0.009(4)
O3 0.124(2) 0.12(3) 0.0592(15) 0.006(7) 0.0505(15) 0.011(12)
O1 0.0806(18) 0.217(4) 0.0586(15) 0.000 0.0299(13) 0.000
O2 0.121(3) 0.180(4) 0.0434(14) 0.007(13) 0.0192(16) -0.027(13)
F2 0.189(8) 0.191(8) 0.050(5) 0.037(4) 0.047(5) 0.023(5)
C5 0.082(2) 0.078(2) 0.0475(17) 0.000 0.0218(15) 0.000
C1 0.069(2) 0.107(3) 0.0505(17) 0.000 0.0213(15) 0.000
C6 0.074(2) 0.105(3) 0.0411(16) 0.000 0.0139(14) 0.000
C4 0.073(2) 0.159(4) 0.060(2) 0.000 0.0244(18) 0.000
F1 0.124(3) 0.43(3) 0.0487(15) -0.042(7) 0.0018(17) -0.061(9)
C2 0.085(2) 0.139(3) 0.0411(17) 0.000 0.0180(17) 0.000
C3 0.078(3) 0.195(5) 0.053(2) 0.000 0.0117(18) 0.000
B1 0.110(3) 0.078(2) 0.051(2) 0.000 0.031(2) 0.000
C17 0.189(6) 0.09(2) 0.072(3) 0.020(10) 0.083(4) 0.029(15)
C7 0.098(4) 0.241(15) 0.055(4) -0.044(15) 0.023(3) -0.027(16)
C21 0.183(6) 0.094(16) 0.041(2) -0.003(3) 0.018(3) 0.016(6)
C14 0.104(4) 0.232(12) 0.128(5) 0.015(9) 0.066(3) 0.032(9)
C22 0.164(12) 0.263(15) 0.070(6) -0.024(7) 0.009(6) -0.068(11)
C15 0.114(5) 0.25(2) 0.213(8) 0.007(9) 0.096(5) -0.013(7)
C20 0.229(9) 0.093(4) 0.054(3) -0.001(3) 0.069(4) 0.000(5)
C19 0.166(9) 0.185(10) 0.141(9) -0.004(7) 0.102(9) 0.032(9)
C16 0.137(6) 0.342(16) 0.099(5) -0.027(6) 0.047(4) 0.029(7)
C8 0.146(8) 0.278(15) 0.187(9) 0.139(10) 0.068(7) 0.067(10)
C9 0.232(12) 0.409(18) 0.220(11) 0.145(13) 0.044(10) 0.057(13)
C10 0.183(12) 0.267(17) 0.234(12) 0.112(13) 0.043(11) 0.031(13)
C23 0.184(14) 0.163(9) 0.084(6) 0.011(6) 0.034(8) 0.067(10)
C18 0.225(13) 0.130(8) 0.113(7) -0.004(6) 0.099(10) -0.045(9)
C11 0.240(15) 0.157(10) 0.297(16) -0.070(10) 0.154(12) -0.105(10)
C13 0.297(16) 0.100(7) 0.322(17) -0.045(8) 0.163(13) -0.054(9)
C12 0.243(14) 0.320(16) 0.351(18) -0.119(15) 0.120(15) -0.137(13)
F3 0.181(9) 0.348(18) 0.069(7) -0.082(6) 0.047(6) 0.004(8)

loop_
_atom_type_symbol
_atom_type_description
_atom_type_scat_dispersion_real
_atom_type_scat_dispersion_imag
_atom_type_scat_source
C C 0.0033 0.0016 'International Tables Vol C Tables 4.2.6.8 and 6.1.1.4'
H H 0.0000 0.0000 'International Tables Vol C Tables 4.2.6.8 and 6.1.1.4'
B B 0.0013 0.0007 'International Tables Vol C Tables 4.2.6.8 and 6.1.1.4'
F F 0.0171 0.0103 'International Tables Vol C Tables 4.2.6.8 and 6.1.1.4'
O O 0.0106 0.0060 'International Tables Vol C Tables 4.2.6.8 and 6.1.1.4'
Si Si 0.0817 0.0704 'International Tables Vol C Tables 4.2.6.8 and 6.1.1.4'

loop_
_geom_angle_atom_site_label_1
_geom_angle_atom_site_label_2
_geom_angle_atom_site_label_3
_geom_angle
_geom_angle_site_symmetry_1
_geom_angle_site_symmetry_3
_geom_angle_publ_flag
O1 Si1 C14 104.5(2) . . ?
O1 Si1 C8 117.4(11) . . ?
O1 Si1 C11 100.9(9) . . ?
C14 Si1 C11 109.5(12) . . ?
C8 Si1 C14 114.3(10) . . ?
C8 Si1 C11 109.3(8) . . ?
B1 O3 C17 121.9(8) . . ?
C1 O1 Si1 137.5(2) . . ?
B1 O2 C21 122.1(7) . . ?
C6 C5 B1 120.2(3) . . ?
C4 C5 C6 117.9(3) . . ?
C4 C5 B1 121.9(3) . . ?
O1 C1 C6 123.2(3) . . ?
O1 C1 C2 118.1(3) . . ?
C2 C1 C6 118.8(3) . . ?
C5 C6 H6 119.1 . . ?
C1 C6 C5 121.8(3) . . ?
C1 C6 H6 119.1 . . ?
C5 C4 H4 119.5 . . ?
C3 C4 C5 120.9(4) . . ?
C3 C4 H4 119.5 . . ?
C1 C2 C7 120.3(4) . . ?
C3 C2 C1 119.7(3) . . ?
C3 C2 C7 119.9(4) . . ?
C4 C3 C2 120.9(4) . . ?
C4 C3 H3 119.5 . . ?
C2 C3 H3 119.5 . . ?
O3 B1 C5 118.0(4) . . ?
O2 B1 O3 124.2(4) . . ?
O2 B1 C5 117.5(4) . . ?
O3 C17 C20 107(3) . . ?
O3 C17 C19 105(4) . . ?
C20 C17 C19 97(3) . . ?
C18 C17 O3 112(5) . . ?
C18 C17 C20 120.6(17) . . ?
C18 C17 C19 113.5(10) . . ?
F2 C7 F1 119(2) . . ?
F2 C7 C2 122(2) . . ?
F2 C7 F3 105.6(6) . . ?
F1 C7 C2 109.2(13) . . ?
F1 C7 F3 95(3) . . ?
F3 C7 C2 101(2) . . ?
O2 C21 C22 108.4(11) . . ?
O2 C21 C20 109.7(7) . . ?
O2 C21 C23 101.1(16) . . ?
C22 C21 C20 113.2(13) . . ?
C22 C21 C23 111.7(9) . . ?
C20 C21 C23 112.0(9) . . ?
Si1 C14 H14 100.3 . . ?
C15 C14 Si1 117.0(6) . . ?
C15 C14 H14 100.3 . . ?
C16 C14 Si1 115.5(10) . . ?
C16 C14 H14 100.3 . . ?
C16 C14 C15 118.2(9) . . ?
C21 C22 H22A 109.5 . . ?
C21 C22 H22B 109.5 . . ?
C21 C22 H22C 109.5 . . ?
H22A C22 H22B 109.5 . . ?
H22A C22 H22C 109.5 . . ?
H22B C22 H22C 109.5 . . ?
C14 C15 H15A 109.5 . . ?
C14 C15 H15B 109.5 . . ?
C14 C15 H15C 109.5 . . ?
H15A C15 H15B 109.5 . . ?
H15A C15 H15C 109.5 . . ?
H15B C15 H15C 109.5 . . ?
C17 C20 H20A 108.7 . . ?
C17 C20 H20B 108.7 . . ?
C21 C20 C17 114.1(13) . . ?
C21 C20 H20A 108.7 . . ?
C21 C20 H20B 108.7 . . ?
H20A C20 H20B 107.6 . . ?
C17 C19 H19A 109.5 . . ?
C17 C19 H19B 109.5 . . ?
C17 C19 H19C 109.5 . . ?
H19A C19 H19B 109.5 . . ?
H19A C19 H19C 109.5 . . ?
H19B C19 H19C 109.5 . . ?
C14 C16 H16A 109.5 . . ?
C14 C16 H16B 109.5 . . ?
C14 C16 H16C 109.5 . . ?
H16A C16 H16B 109.5 . . ?
H16A C16 H16C 109.5 . . ?
H16B C16 H16C 109.5 . . ?
Si1 C8 H8 102.6 . . ?
C9 C8 Si1 131.1(14) . . ?
C9 C8 H8 102.6 . . ?
C9 C8 C10 92.5(14) . . ?
C10 C8 Si1 121.6(14) . . ?
C10 C8 H8 102.6 . . ?
C8 C9 H9A 109.5 . . ?
C8 C9 H9B 109.5 . . ?
C8 C9 H9C 109.5 . . ?
H9A C9 H9B 109.5 . . ?
H9A C9 H9C 109.5 . . ?
H9B C9 H9C 109.5 . . ?
C8 C10 H10A 109.5 . . ?
C8 C10 H10B 109.5 . . ?
C8 C10 H10C 109.5 . . ?
H10A C10 H10B 109.5 . . ?
H10A C10 H10C 109.5 . . ?
H10B C10 H10C 109.5 . . ?
C21 C23 H23A 109.5 . . ?
C21 C23 H23B 109.5 . . ?
C21 C23 H23C 109.5 . . ?
H23A C23 H23B 109.5 . . ?
H23A C23 H23C 109.5 . . ?
H23B C23 H23C 109.5 . . ?
C17 C18 H18A 109.5 . . ?
C17 C18 H18B 109.5 . . ?
C17 C18 H18C 109.5 . . ?
H18A C18 H18B 109.5 . . ?
H18A C18 H18C 109.5 . . ?
H18B C18 H18C 109.5 . . ?
Si1 C11 H11 106.8 . . ?
C13 C11 Si1 111.2(12) . . ?
C13 C11 H11 106.8 . . ?
C12 C11 Si1 111.0(15) . . ?
C12 C11 H11 106.8 . . ?
C12 C11 C13 113.8(15) . . ?
C11 C13 H13A 109.5 . . ?
C11 C13 H13B 109.5 . . ?
C11 C13 H13C 109.5 . . ?
H13A C13 H13B 109.5 . . ?
H13A C13 H13C 109.5 . . ?
H13B C13 H13C 109.5 . . ?
C11 C12 H12A 108.7 . . ?
C11 C12 H12B 110.2 . . ?
C11 C12 H12C 109.5 . . ?
H12A C12 H12B 109.5 . . ?
H12A C12 H12C 109.5 . . ?
H12B C12 H12C 109.5 . . ?

loop_
_geom_bond_atom_site_label_1
_geom_bond_atom_site_label_2
_geom_bond_distance
_geom_bond_site_symmetry_2
_geom_bond_publ_flag
Si1 O1 1.631(3) . ?
Si1 C14 1.861(6) . ?
Si1 C8 1.750(18) . ?
Si1 C11 1.86(3) . ?
O3 B1 1.354(11) . ?
O3 C17 1.433(4) . ?
O1 C1 1.345(4) . ?
O2 B1 1.329(6) . ?
O2 C21 1.478(9) . ?
F2 C7 1.26(4) . ?
C5 C6 1.389(5) . ?
C5 C4 1.371(5) . ?
C5 B1 1.570(5) . ?
C1 C6 1.382(4) . ?
C1 C2 1.381(5) . ?
C6 H6 0.9300 . ?
C4 H4 0.9300 . ?
C4 C3 1.369(5) . ?
F1 C7 1.341(18) . ?
C2 C3 1.372(5) . ?
C2 C7 1.531(9) . ?
C3 H3 0.9300 . ?
C17 C20 1.61(3) . ?
C17 C19 1.68(4) . ?
C17 C18 1.30(6) . ?
C7 F3 1.40(4) . ?
C21 C22 1.495(19) . ?
C21 C20 1.515(12) . ?
C21 C23 1.57(2) . ?
C14 H14 0.9800 . ?
C14 C15 1.477(8) . ?
C14 C16 1.455(14) . ?
C22 H22A 0.9600 . ?
C22 H22B 0.9600 . ?
C22 H22C 0.9600 . ?
C15 H15A 0.9600 . ?
C15 H15B 0.9600 . ?
C15 H15C 0.9600 . ?
C20 H20A 0.9700 . ?
C20 H20B 0.9700 . ?
C19 H19A 0.9600 . ?
C19 H19B 0.9600 . ?
C19 H19C 0.9600 . ?
C16 H16A 0.9600 . ?
C16 H16B 0.9600 . ?
C16 H16C 0.9600 . ?
C8 H8 0.9800 . ?
C8 C9 1.441(13) . ?
C8 C10 1.454(14) . ?
C9 H9A 0.9600 . ?
C9 H9B 0.9600 . ?
C9 H9C 0.9600 . ?
C10 H10A 0.9600 . ?
C10 H10B 0.9600 . ?
C10 H10C 0.9600 . ?
C23 H23A 0.9600 . ?
C23 H23B 0.9600 . ?
C23 H23C 0.9600 . ?
C18 H18A 0.9600 . ?
C18 H18B 0.9600 . ?
C18 H18C 0.9600 . ?
C11 H11 0.9800 . ?
C11 C13 1.512(14) . ?
C11 C12 1.490(13) . ?
C13 H13A 0.9600 . ?
C13 H13B 0.9600 . ?
C13 H13C 0.9600 . ?
C12 H12A 0.9601 . ?
C12 H12B 0.9601 . ?
C12 H12C 0.9599 . ?

loop_
_geom_torsion_atom_site_label_1
_geom_torsion_atom_site_label_2
_geom_torsion_atom_site_label_3
_geom_torsion_atom_site_label_4
_geom_torsion
_geom_torsion_site_symmetry_1
_geom_torsion_site_symmetry_2
_geom_torsion_site_symmetry_3
_geom_torsion_site_symmetry_4
_geom_torsion_publ_flag
Si1 O1 C1 C6 3.5(11) . . . . ?
Si1 O1 C1 C2 -176.5(11) . . . . ?
O3 C17 C20 C21 52(5) . . . . ?
O1 Si1 C14 C15 -174.2(15) . . . . ?
O1 Si1 C14 C16 39.7(19) . . . . ?
O1 Si1 C8 C9 80(2) . . . . ?
O1 Si1 C8 C10 -47.6(19) . . . . ?
O1 Si1 C11 C13 48.5(11) . . . . ?
O1 Si1 C11 C12 176.3(13) . . . . ?
O1 C1 C6 C5 180.000(1) . . . . ?
O1 C1 C2 C3 180.000(1) . . . . ?
O1 C1 C2 C7 5(2) . . . . ?
O2 C21 C20 C17 -42(2) . . . . ?
C5 C4 C3 C2 0.000(2) . . . . ?
C1 C2 C3 C4 0.000(2) . . . . ?
C1 C2 C7 F2 56(3) . . . . ?
C1 C2 C7 F1 -159(2) . . . . ?
C1 C2 C7 F3 -60(2) . . . . ?
C6 C5 C4 C3 0.000(2) . . . . ?
C6 C5 B1 O3 174(5) . . . . ?
C6 C5 B1 O2 -0.7(15) . . . . ?
C6 C1 C2 C3 0.000(2) . . . . ?
C6 C1 C2 C7 -175(2) . . . . ?
C4 C5 C6 C1 0.000(1) . . . . ?
C4 C5 B1 O3 -6(5) . . . . ?
C4 C5 B1 O2 179.3(15) . . . . ?
C2 C1 C6 C5 0.000(2) . . . . ?
C3 C2 C7 F2 -119.1(15) . . . . ?
C3 C2 C7 F1 25(4) . . . . ?
C3 C2 C7 F3 124.6(9) . . . . ?
B1 O3 C17 C20 -28(10) . . . . ?
B1 O3 C17 C19 -130(7) . . . . ?
B1 O3 C17 C18 106(8) . . . . ?
B1 O2 C21 C22 133(2) . . . . ?
B1 O2 C21 C20 9(3) . . . . ?
B1 O2 C21 C23 -110(2) . . . . ?
B1 C5 C6 C1 180.000(1) . . . . ?
B1 C5 C4 C3 180.000(1) . . . . ?
C17 O3 B1 O2 -5(11) . . . . ?
C17 O3 B1 C5 -179(6) . . . . ?
C7 C2 C3 C4 175(2) . . . . ?
C21 O2 B1 O3 17(6) . . . . ?
C21 O2 B1 C5 -168.4(16) . . . . ?
C14 Si1 O1 C1 175.4(9) . . . . ?
C14 Si1 C8 C9 -157.5(18) . . . . ?
C14 Si1 C8 C10 75(2) . . . . ?
C14 Si1 C11 C13 -61.3(11) . . . . ?
C14 Si1 C11 C12 66.5(14) . . . . ?
C22 C21 C20 C17 -163.5(18) . . . . ?
C19 C17 C20 C21 159.4(8) . . . . ?
C8 Si1 O1 C1 -56.9(16) . . . . ?
C8 Si1 C14 C15 56(2) . . . . ?
C8 Si1 C14 C16 -90.0(14) . . . . ?
C8 Si1 C11 C13 172.9(11) . . . . ?
C8 Si1 C11 C12 -59.3(14) . . . . ?
C23 C21 C20 C17 69.1(19) . . . . ?
C18 C17 C20 C21 -78.0(14) . . . . ?
C11 Si1 O1 C1 61.7(13) . . . . ?
C11 Si1 C14 C15 -66.8(18) . . . . ?
C11 Si1 C14 C16 147.1(13) . . . . ?
C11 Si1 C8 C9 -34(2) . . . . ?
C11 Si1 C8 C10 -161.6(16) . . . . ?
